data_4071676
loop_
_publ_author_name
'Matsuo, Yutaka'
'Iwashita, Akihiko'
'Nakamura, Eiichi'

_publ_contact_author 'Matsuo, Y.'
_publ_section_title
;
 Group 6 Metal Complexes of the \h5-Pentamethyl[60]fullerene
;
_journal_issue 18
_journal_name_full Organometallics
_journal_page_first 4611
_journal_paper_doi 10.1021/om800308n
_journal_volume 27
_journal_year 2008
_chemical_compound_source 'synthesis as described'
_chemical_formula_moiety 'C68.50 H20 Cr1 N1 O2 S3'
_chemical_formula_sum 'C68.5 H20 Cr N O2 S3'
_chemical_formula_weight 1037.03
_chemical_name_systematic
;
 ?
;
_space_group_IT_number 2
_symmetry_cell_setting triclinic
_symmetry_Int_Tables_number 2
_symmetry_space_group_name_Hall '-P 1'
_symmetry_space_group_name_H-M 'P -1'
_atom_sites_solution_hydrogens geom
_atom_sites_solution_primary direct
_atom_sites_solution_secondary difmap
_audit_creation_date 2003-12-02T13:29:06-00:00
_cell_angle_alpha 80.38
_cell_angle_beta 75.29
_cell_angle_gamma 66.89
_cell_formula_units_Z 2
_cell_length_a 10.006
_cell_length_b 11.455
_cell_length_c 19.938
_cell_measurement_reflns_used 15828
_cell_measurement_temperature 153(2)
_cell_measurement_theta_max 25.74
_cell_measurement_theta_min 2.84
_cell_measurement_wavelength 0.71073
_cell_volume 2027.138
_computing_cell_refinement Scalepack(HKL)
_computing_data_collection Xpress(MacScience)
_computing_data_reduction 'Denzo and Scalepack(HKL)'
_computing_molecular_graphics 'Ortep-3 for Windows (Farrugia, 1997)'
_computing_structure_refinement 'SHELXL-97 (Sheldrick, 1997)'
_computing_structure_solution SIR-2002
_diffrn_ambient_temperature 153(2)
_diffrn_measured_fraction_theta_full 0.904
_diffrn_measured_fraction_theta_max 0.904
_diffrn_radiation_monochromator graphite
_diffrn_radiation_probe x-ray
_diffrn_radiation_type MoK\a
_diffrn_radiation_wavelength 0.71073
_diffrn_reflns_av_unetI/netI 0.0475
_diffrn_reflns_limit_h_max 12
_diffrn_reflns_limit_h_min 0
_diffrn_reflns_limit_k_max 13
_diffrn_reflns_limit_k_min -12
_diffrn_reflns_limit_l_max 24
_diffrn_reflns_limit_l_min -23
_diffrn_reflns_number 6994
_diffrn_reflns_theta_full 25.74
_diffrn_reflns_theta_max 25.74
_diffrn_reflns_theta_min 2.84
_exptl_absorpt_coefficient_mu 0.499
_exptl_absorpt_correction_type none
_exptl_crystal_colour orange
_exptl_crystal_density_diffrn 1.699
_exptl_crystal_density_method 'not measured'
_exptl_crystal_description prism
_exptl_crystal_F_000 1052
_exptl_crystal_size_max 0.3
_exptl_crystal_size_mid 0.2
_exptl_crystal_size_min 0.1
_refine_diff_density_max 0.591
_refine_diff_density_min -0.923
_refine_diff_density_rms 0.111
_refine_ls_extinction_coef 0.043(4)
_refine_ls_extinction_expression Fc^*^=kFc[1+0.001xFc^2^\l^3^/sin(2\q)]^-1/4^
_refine_ls_extinction_method SHELXL
_refine_ls_goodness_of_fit_ref 1.033
_refine_ls_hydrogen_treatment constr
_refine_ls_matrix_type full
_refine_ls_number_parameters 683
_refine_ls_number_reflns 6994
_refine_ls_number_restraints 0
_refine_ls_restrained_S_all 1.033
_refine_ls_R_factor_all 0.1048
_refine_ls_R_factor_gt 0.0838
_refine_ls_shift/su_max 0
_refine_ls_shift/su_mean 0
_refine_ls_structure_factor_coef Fsqd
_refine_ls_weighting_details 'calc w=1/[\s^2^(Fo^2^)+(0.1710P)^2^+2.1131P] where P=(Fo^2^+2Fc^2^)/3'
_refine_ls_weighting_scheme calc
_refine_ls_wR_factor_gt 0.2253
_refine_ls_wR_factor_ref 0.2554
_reflns_number_gt 5219
_reflns_number_total 6994
_reflns_threshold_expression >2sigma(I)
_cod_data_source_file om800308n_si_005.cif
_cod_data_source_block CrNOCS2
_cod_original_cell_volume 2027.1
_cod_original_formula_sum 'C68.50 H20 Cr N O2 S3'
_cod_database_code 4071676

loop_
_symmetry_equiv_pos_as_xyz
'x, y, z'
'-x, -y, -z'

loop_
_atom_site_label
_atom_site_type_symbol
_atom_site_fract_x
_atom_site_fract_y
_atom_site_fract_z
_atom_site_U_iso_or_equiv
_atom_site_adp_type
_atom_site_occupancy
_atom_site_symmetry_multiplicity
_atom_site_calc_flag
_atom_site_refinement_flags
Cr Cr 0.51355(9) 0.13794(8) 0.65467(4) 0.0433(3) Uani 1 1 d .
N N 0.3479(5) 0.1747(5) 0.6335(3) 0.0545(12) Uani 1 1 d .
O1 O 0.2302(5) 0.1903(5) 0.6221(3) 0.0705(13) Uani 1 1 d .
O2 O 0.6224(4) 0.4462(4) 0.56573(18) 0.0518(9) Uani 1 1 d .
S1 S 0.64098(17) 0.21437(14) 0.54917(7) 0.0511(4) Uani 1 1 d .
S2 S 0.48719(16) 0.34830(14) 0.67367(7) 0.0499(4) Uani 1 1 d .
S3 S 0.91181(19) 0.13487(17) 0.97153(9) 0.0623(4) Uani 1 1 d .
C1 C 0.5526(5) -0.0671(5) 0.6829(2) 0.0365(10) Uani 1 1 d .
C2 C 0.6949(5) -0.0588(5) 0.6556(2) 0.0384(10) Uani 1 1 d .
C3 C 0.7170(5) 0.0144(5) 0.7002(2) 0.0353(10) Uani 1 1 d .
C4 C 0.5921(5) 0.0460(5) 0.7560(2) 0.0351(9) Uani 1 1 d .
C5 C 0.4885(5) -0.0025(5) 0.7451(2) 0.0348(10) Uani 1 1 d .
C6 C 0.5064(5) -0.1688(5) 0.6662(2) 0.0393(10) Uani 1 1 d .
C7 C 0.8155(5) -0.1471(5) 0.6053(2) 0.0409(11) Uani 1 1 d .
C8 C 0.8689(5) 0.0102(5) 0.7033(2) 0.0396(10) Uani 1 1 d .
C9 C 0.5906(5) 0.0832(5) 0.8254(2) 0.0385(10) Uani 1 1 d .
C10 C 0.3663(5) -0.0259(5) 0.8017(2) 0.0371(10) Uani 1 1 d .
C11 C 0.6502(6) -0.2819(5) 0.6445(2) 0.0410(11) Uani 1 1 d .
C12 C 0.7871(5) -0.2721(5) 0.6178(2) 0.0407(11) Uani 1 1 d .
C13 C 0.9577(5) -0.1890(5) 0.6351(2) 0.0404(10) Uani 1 1 d .
C14 C 0.9805(5) -0.1205(5) 0.6781(2) 0.0416(11) Uani 1 1 d .
C15 C 0.8738(6) -0.0107(5) 0.7812(3) 0.0424(11) Uani 1 1 d .
C16 C 0.7521(6) 0.0211(5) 0.8352(2) 0.0413(11) Uani 1 1 d .
C17 C 0.5174(5) 0.0036(5) 0.8810(2) 0.0381(10) Uani 1 1 d .
C18 C 0.4183(5) -0.0440(5) 0.8707(2) 0.0388(10) Uani 1 1 d .
C19 C 0.3785(5) -0.1608(5) 0.7962(3) 0.0393(10) Uani 1 1 d .
C20 C 0.4398(5) -0.2249(5) 0.7368(2) 0.0376(10) Uani 1 1 d .
C21 C 0.6419(5) -0.3958(5) 0.6849(3) 0.0416(11) Uani 1 1 d .
C22 C 0.9179(6) -0.3770(5) 0.6306(2) 0.0443(11) Uani 1 1 d .
C23 C 1.0222(5) -0.3251(5) 0.6414(2) 0.0437(11) Uani 1 1 d .
C24 C 1.0708(5) -0.1863(5) 0.7289(3) 0.0452(12) Uani 1 1 d .
C25 C 1.0039(6) -0.1188(5) 0.7919(3) 0.0446(12) Uani 1 1 d .
C26 C 0.7572(6) -0.0534(5) 0.9002(2) 0.0442(12) Uani 1 1 d .
C27 C 0.6141(6) -0.0635(5) 0.9280(2) 0.0442(11) Uani 1 1 d .
C28 C 0.4141(5) -0.1611(5) 0.9080(2) 0.0416(11) Uani 1 1 d .
C29 C 0.3884(5) -0.2329(5) 0.8626(3) 0.0412(11) Uani 1 1 d .
C30 C 0.5140(5) -0.3614(5) 0.7414(3) 0.0423(11) Uani 1 1 d .
C31 C 0.7719(6) -0.5003(5) 0.6941(3) 0.0466(12) Uani 1 1 d .
C32 C 0.9107(6) -0.4899(5) 0.6669(3) 0.0458(12) Uani 1 1 d .
C33 C 1.1158(5) -0.3901(5) 0.6876(3) 0.0475(12) Uani 1 1 d .
C34 C 1.1404(5) -0.3184(6) 0.7324(3) 0.0469(12) Uani 1 1 d .
C35 C 1.0127(6) -0.1886(6) 0.8566(3) 0.0498(13) Uani 1 1 d .
C36 C 0.8860(6) -0.1550(6) 0.9123(3) 0.0475(12) Uani 1 1 d .
C37 C 0.6052(6) -0.1739(5) 0.9676(2) 0.0443(12) Uani 1 1 d .
C38 C 0.5010(5) -0.2229(5) 0.9565(2) 0.0416(11) Uani 1 1 d .
C39 C 0.4521(5) -0.3661(5) 0.8680(3) 0.0428(11) Uani 1 1 d .
C40 C 0.5176(5) -0.4312(5) 0.8051(3) 0.0433(11) Uani 1 1 d .
C41 C 0.7741(6) -0.5715(5) 0.7618(3) 0.0478(12) Uani 1 1 d .
C42 C 1.0069(6) -0.5566(5) 0.7158(3) 0.0474(12) Uani 1 1 d .
C43 C 1.1068(6) -0.5073(6) 0.7262(3) 0.0507(13) Uani 1 1 d .
C44 C 1.1465(6) -0.3890(6) 0.8003(3) 0.0499(13) Uani 1 1 d .
C45 C 1.0844(6) -0.3268(6) 0.8606(3) 0.0507(13) Uani 1 1 d .
C46 C 0.8766(6) -0.2705(6) 0.9519(3) 0.0500(13) Uani 1 1 d .
C47 C 0.7387(6) -0.2799(6) 0.9791(2) 0.0486(12) Uani 1 1 d .
C48 C 0.5695(6) -0.3623(5) 0.9621(2) 0.0458(12) Uani 1 1 d .
C49 C 0.5470(6) -0.4306(5) 0.9177(3) 0.0465(12) Uani 1 1 d .
C50 C 0.6514(6) -0.5369(5) 0.8156(3) 0.0464(12) Uani 1 1 d .
C51 C 0.9219(6) -0.6071(5) 0.7746(3) 0.0485(12) Uani 1 1 d .
C52 C 1.1248(6) -0.5071(6) 0.7959(3) 0.0525(13) Uani 1 1 d .
C53 C 0.9994(6) -0.3781(6) 0.9191(3) 0.0520(13) Uani 1 1 d .
C54 C 0.7174(6) -0.3973(5) 0.9750(3) 0.0477(12) Uani 1 1 d .
C55 C 0.6686(6) -0.5372(5) 0.8859(3) 0.0455(12) Uani 1 1 d .
C56 C 0.9398(6) -0.6062(5) 0.8420(3) 0.0493(12) Uani 1 1 d .
C57 C 1.0428(6) -0.5554(5) 0.8529(3) 0.0510(13) Uani 1 1 d .
C58 C 0.9784(6) -0.4896(6) 0.9154(3) 0.0499(13) Uani 1 1 d .
C59 C 0.8348(6) -0.4982(6) 0.9442(3) 0.0499(13) Uani 1 1 d .
C60 C 0.8094(6) -0.5706(5) 0.8986(3) 0.0473(12) Uani 1 1 d .
C61 C 0.4051(6) -0.1267(6) 0.6130(3) 0.0492(13) Uani 1 1 d .
H61A H 0.3819 -0.1988 0.606 0.074 Uiso 1 1 calc R
H61B H 0.4562 -0.0975 0.5687 0.074 Uiso 1 1 calc R
H61C H 0.3129 -0.0571 0.6305 0.074 Uiso 1 1 calc R
C62 C 0.8380(6) -0.0995(6) 0.5282(2) 0.0510(13) Uani 1 1 d .
H62A H 0.9196 -0.1658 0.5012 0.076 Uiso 1 1 calc R
H62B H 0.8621 -0.0229 0.5225 0.076 Uiso 1 1 calc R
H62C H 0.7466 -0.0793 0.5116 0.076 Uiso 1 1 calc R
C63 C 0.9099(6) 0.1231(6) 0.6661(3) 0.0489(12) Uani 1 1 d .
H63A H 1.0094 0.1111 0.6712 0.073 Uiso 1 1 calc R
H63B H 0.8377 0.2017 0.6864 0.073 Uiso 1 1 calc R
H63C H 0.9089 0.129 0.6166 0.073 Uiso 1 1 calc R
C64 C 0.5174(6) 0.2260(5) 0.8375(3) 0.0471(12) Uani 1 1 d .
H64A H 0.523 0.2386 0.884 0.071 Uiso 1 1 calc R
H64B H 0.4131 0.2572 0.8338 0.071 Uiso 1 1 calc R
H64C H 0.5695 0.273 0.8024 0.071 Uiso 1 1 calc R
C65 C 0.2122(5) 0.0762(5) 0.8016(3) 0.0452(11) Uani 1 1 d .
H65A H 0.1395 0.0543 0.8394 0.068 Uiso 1 1 calc R
H65B H 0.1853 0.081 0.757 0.068 Uiso 1 1 calc R
H65C H 0.2129 0.1587 0.8085 0.068 Uiso 1 1 calc R
C66 C 0.5900(6) 0.3448(5) 0.5918(3) 0.0481(12) Uani 1 1 d .
C67 C 0.7155(7) 0.4448(6) 0.4958(3) 0.0544(14) Uani 1 1 d .
H67A H 0.6618 0.4434 0.4608 0.065 Uiso 1 1 calc R
H67B H 0.8079 0.3683 0.4926 0.065 Uiso 1 1 calc R
C68 C 0.7512(7) 0.5622(6) 0.4832(3) 0.0561(14) Uani 1 1 d .
H68A H 0.8141 0.5639 0.4368 0.084 Uiso 1 1 calc R
H68B H 0.8041 0.5626 0.5183 0.084 Uiso 1 1 calc R
H68C H 0.659 0.6372 0.4862 0.084 Uiso 1 1 calc R
C69 C 1 0 1 0.0519(18) Uani 1 2 d S

loop_
_atom_site_aniso_label
_atom_site_aniso_U_11
_atom_site_aniso_U_22
_atom_site_aniso_U_33
_atom_site_aniso_U_23
_atom_site_aniso_U_13
_atom_site_aniso_U_12
Cr 0.0457(5) 0.0468(5) 0.0382(5) -0.0020(3) -0.0110(3) -0.0170(4)
N 0.052(3) 0.051(3) 0.063(3) 0.001(2) -0.014(2) -0.022(2)
O1 0.068(3) 0.070(3) 0.086(3) 0.012(2) -0.040(2) -0.030(2)
O2 0.060(2) 0.054(2) 0.0389(19) -0.0048(16) 0.0003(16) -0.0251(18)
S1 0.0616(9) 0.0526(8) 0.0391(7) -0.0048(6) -0.0072(6) -0.0225(6)
S2 0.0530(8) 0.0508(8) 0.0425(7) -0.0060(6) -0.0036(5) -0.0185(6)
S3 0.0666(10) 0.0627(10) 0.0582(9) -0.0040(7) -0.0156(7) -0.0230(7)
C1 0.036(2) 0.042(3) 0.037(2) -0.0063(19) -0.0084(18) -0.0183(19)
C2 0.038(3) 0.045(3) 0.031(2) -0.0070(19) -0.0050(17) -0.014(2)
C3 0.032(2) 0.043(3) 0.033(2) -0.0027(18) -0.0100(17) -0.0137(18)
C4 0.040(2) 0.038(3) 0.028(2) -0.0032(17) -0.0082(17) -0.0146(18)
C5 0.033(2) 0.040(3) 0.030(2) -0.0004(18) -0.0058(17) -0.0133(18)
C6 0.037(3) 0.046(3) 0.039(2) -0.007(2) -0.0133(19) -0.015(2)
C7 0.041(3) 0.049(3) 0.030(2) -0.008(2) -0.0037(18) -0.013(2)
C8 0.033(2) 0.052(3) 0.039(2) -0.004(2) -0.0055(18) -0.023(2)
C9 0.046(3) 0.041(3) 0.033(2) -0.0077(19) -0.0045(18) -0.020(2)
C10 0.033(2) 0.039(3) 0.037(2) -0.0078(19) -0.0014(17) -0.0126(18)
C11 0.051(3) 0.043(3) 0.033(2) -0.0083(19) -0.014(2) -0.016(2)
C12 0.045(3) 0.047(3) 0.030(2) -0.0118(19) -0.0050(18) -0.015(2)
C13 0.035(2) 0.049(3) 0.035(2) -0.005(2) -0.0005(17) -0.0163(19)
C14 0.030(2) 0.053(3) 0.040(3) 0.000(2) -0.0018(18) -0.018(2)
C15 0.047(3) 0.049(3) 0.043(3) -0.004(2) -0.015(2) -0.026(2)
C16 0.052(3) 0.044(3) 0.038(2) -0.007(2) -0.013(2) -0.023(2)
C17 0.046(3) 0.040(3) 0.026(2) -0.0050(18) -0.0019(17) -0.016(2)
C18 0.042(3) 0.039(3) 0.030(2) -0.0039(18) -0.0003(17) -0.0141(19)
C19 0.033(2) 0.043(3) 0.044(3) 0.000(2) -0.0095(18) -0.0164(19)
C20 0.033(2) 0.042(3) 0.044(3) 0.000(2) -0.0121(18) -0.0201(19)
C21 0.041(3) 0.044(3) 0.043(3) -0.012(2) -0.015(2) -0.010(2)
C22 0.048(3) 0.046(3) 0.034(2) -0.012(2) -0.0053(19) -0.011(2)
C23 0.037(3) 0.053(3) 0.034(2) -0.010(2) 0.0027(18) -0.012(2)
C24 0.029(3) 0.059(3) 0.050(3) -0.004(2) -0.0057(19) -0.021(2)
C25 0.043(3) 0.056(3) 0.047(3) -0.002(2) -0.016(2) -0.027(2)
C26 0.056(3) 0.054(3) 0.032(2) -0.011(2) -0.014(2) -0.025(2)
C27 0.056(3) 0.047(3) 0.032(2) -0.012(2) -0.007(2) -0.020(2)
C28 0.042(3) 0.043(3) 0.036(2) -0.004(2) 0.0010(18) -0.017(2)
C29 0.033(2) 0.050(3) 0.042(3) -0.001(2) -0.0030(18) -0.020(2)
C30 0.043(3) 0.046(3) 0.050(3) -0.010(2) -0.016(2) -0.023(2)
C31 0.060(3) 0.040(3) 0.045(3) -0.011(2) -0.014(2) -0.018(2)
C32 0.046(3) 0.047(3) 0.042(3) -0.017(2) -0.007(2) -0.010(2)
C33 0.031(3) 0.054(3) 0.047(3) -0.011(2) 0.0018(19) -0.008(2)
C34 0.025(2) 0.061(3) 0.051(3) -0.001(2) -0.0070(19) -0.014(2)
C35 0.049(3) 0.063(4) 0.051(3) -0.005(2) -0.025(2) -0.027(3)
C36 0.056(3) 0.061(3) 0.039(3) -0.002(2) -0.021(2) -0.029(3)
C37 0.060(3) 0.046(3) 0.025(2) -0.0033(19) -0.0070(19) -0.019(2)
C38 0.039(3) 0.053(3) 0.030(2) -0.007(2) 0.0016(18) -0.017(2)
C39 0.037(3) 0.047(3) 0.047(3) -0.004(2) -0.0044(19) -0.021(2)
C40 0.042(3) 0.041(3) 0.055(3) -0.002(2) -0.016(2) -0.020(2)
C41 0.062(3) 0.031(3) 0.054(3) -0.011(2) -0.018(2) -0.014(2)
C42 0.045(3) 0.040(3) 0.048(3) -0.010(2) -0.004(2) -0.006(2)
C43 0.033(3) 0.051(3) 0.056(3) -0.010(2) -0.004(2) -0.002(2)
C44 0.032(3) 0.062(4) 0.058(3) 0.001(3) -0.018(2) -0.016(2)
C45 0.037(3) 0.062(4) 0.058(3) 0.003(3) -0.024(2) -0.019(2)
C46 0.061(3) 0.060(4) 0.036(3) 0.001(2) -0.023(2) -0.023(3)
C47 0.063(3) 0.057(3) 0.027(2) -0.001(2) -0.012(2) -0.022(3)
C48 0.053(3) 0.047(3) 0.034(2) -0.001(2) -0.003(2) -0.019(2)
C49 0.043(3) 0.048(3) 0.047(3) 0.002(2) -0.003(2) -0.022(2)
C50 0.049(3) 0.040(3) 0.055(3) -0.008(2) -0.011(2) -0.020(2)
C51 0.051(3) 0.037(3) 0.051(3) -0.007(2) -0.010(2) -0.008(2)
C52 0.036(3) 0.055(3) 0.055(3) -0.002(3) -0.015(2) -0.003(2)
C53 0.048(3) 0.064(4) 0.046(3) 0.004(2) -0.025(2) -0.017(2)
C54 0.057(3) 0.051(3) 0.034(2) 0.002(2) -0.013(2) -0.019(2)
C55 0.054(3) 0.035(3) 0.046(3) 0.002(2) -0.008(2) -0.018(2)
C56 0.047(3) 0.041(3) 0.053(3) -0.004(2) -0.015(2) -0.006(2)
C57 0.047(3) 0.046(3) 0.053(3) 0.001(2) -0.020(2) -0.006(2)
C58 0.048(3) 0.054(3) 0.048(3) 0.005(2) -0.023(2) -0.013(2)
C59 0.058(3) 0.051(3) 0.038(3) 0.004(2) -0.017(2) -0.016(2)
C60 0.052(3) 0.039(3) 0.047(3) 0.005(2) -0.014(2) -0.014(2)
C61 0.049(3) 0.058(3) 0.046(3) -0.007(2) -0.022(2) -0.016(2)
C62 0.058(3) 0.060(4) 0.028(2) -0.004(2) -0.002(2) -0.020(3)
C63 0.049(3) 0.056(3) 0.047(3) 0.000(2) -0.005(2) -0.030(2)
C64 0.066(3) 0.041(3) 0.039(3) -0.008(2) -0.011(2) -0.023(2)
C65 0.038(3) 0.040(3) 0.051(3) -0.003(2) -0.007(2) -0.009(2)
C66 0.051(3) 0.050(3) 0.044(3) 0.001(2) -0.010(2) -0.021(2)
C67 0.059(3) 0.064(4) 0.034(3) -0.003(2) 0.002(2) -0.024(3)
C68 0.064(4) 0.056(4) 0.048(3) -0.014(3) 0.004(2) -0.027(3)
C69 0.056(5) 0.061(5) 0.047(4) -0.010(4) -0.002(3) -0.033(4)

loop_
_atom_type_symbol
_atom_type_description
_atom_type_scat_dispersion_real
_atom_type_scat_dispersion_imag
_atom_type_scat_source
C C 0.0033 0.0016 'International Tables Vol C Tables 4.2.6.8 and 6.1.1.4'
H H 0 0 'International Tables Vol C Tables 4.2.6.8 and 6.1.1.4'
N N 0.0061 0.0033 'International Tables Vol C Tables 4.2.6.8 and 6.1.1.4'
O O 0.0106 0.006 'International Tables Vol C Tables 4.2.6.8 and 6.1.1.4'
S S 0.1246 0.1234 'International Tables Vol C Tables 4.2.6.8 and 6.1.1.4'
Cr Cr 0.3209 0.6236 'International Tables Vol C Tables 4.2.6.8 and 6.1.1.4'

loop_
_geom_angle_atom_site_label_1
_geom_angle_atom_site_label_2
_geom_angle_atom_site_label_3
_geom_angle
_geom_angle_site_symmetry_1
N Cr C1 95.4(2) .
N Cr C5 97.7(2) .
C1 Cr C5 37.22(16) .
N Cr C2 125.7(2) .
C1 Cr C2 36.92(17) .
C5 Cr C2 61.53(16) .
N Cr C3 156.3(2) .
C1 Cr C3 61.42(16) .
C5 Cr C3 61.28(16) .
C2 Cr C3 36.48(16) .
N Cr C4 130.3(2) .
C1 Cr C4 61.21(17) .
C5 Cr C4 36.69(16) .
C2 Cr C4 60.51(16) .
C3 Cr C4 36.04(16) .
N Cr S1 99.67(17) .
C1 Cr S1 123.10(13) .
C5 Cr S1 155.26(13) .
C2 Cr S1 93.92(13) .
C3 Cr S1 97.60(12) .
C4 Cr S1 130.04(13) .
N Cr S2 98.42(18) .
C1 Cr S2 155.54(13) .
C5 Cr S2 120.34(13) .
C2 Cr S2 135.78(13) .
C3 Cr S2 101.77(13) .
C4 Cr S2 94.59(13) .
S1 Cr S2 74.20(5) .
O1 N Cr 173.8(5) .
C66 O2 C67 118.7(4) .
C66 S1 Cr 84.11(19) .
C66 S2 Cr 83.5(2) .
C5 C1 C2 108.3(4) .
C5 C1 C6 123.4(4) .
C2 C1 C6 124.1(4) .
C5 C1 Cr 72.1(3) .
C2 C1 Cr 73.5(3) .
C6 C1 Cr 138.7(3) .
C1 C2 C3 107.7(4) .
C1 C2 C7 123.9(4) .
C3 C2 C7 125.4(4) .
C1 C2 Cr 69.6(3) .
C3 C2 Cr 72.2(3) .
C7 C2 Cr 139.2(3) .
C4 C3 C2 108.0(4) .
C4 C3 C8 124.0(4) .
C2 C3 C8 123.5(4) .
C4 C3 Cr 72.3(2) .
C2 C3 Cr 71.3(3) .
C8 C3 Cr 141.1(3) .
C3 C4 C5 108.4(4) .
C3 C4 C9 124.9(4) .
C5 C4 C9 123.8(4) .
C3 C4 Cr 71.7(2) .
C5 C4 Cr 69.7(2) .
C9 C4 Cr 139.8(3) .
C1 C5 C4 107.4(4) .
C1 C5 C10 124.2(4) .
C4 C5 C10 124.4(4) .
C1 C5 Cr 70.7(3) .
C4 C5 Cr 73.6(3) .
C10 C5 Cr 138.8(3) .
C1 C6 C11 106.3(4) .
C1 C6 C61 115.9(4) .
C11 C6 C61 112.8(4) .
C1 C6 C20 106.4(4) .
C11 C6 C20 100.5(4) .
C61 C6 C20 113.5(4) .
C2 C7 C62 117.8(4) .
C2 C7 C12 106.1(4) .
C62 C7 C12 112.5(4) .
C2 C7 C13 105.2(4) .
C62 C7 C13 113.2(4) .
C12 C7 C13 100.4(4) .
C3 C8 C63 116.0(4) .
C3 C8 C15 105.5(4) .
C63 C8 C15 113.5(4) .
C3 C8 C14 105.7(4) .
C63 C8 C14 114.1(4) .
C15 C8 C14 100.5(4) .
C4 C9 C16 105.8(4) .
C4 C9 C64 116.8(4) .
C16 C9 C64 114.2(4) .
C4 C9 C17 106.2(4) .
C16 C9 C17 100.6(4) .
C64 C9 C17 111.8(4) .
C5 C10 C19 106.4(4) .
C5 C10 C65 114.3(4) .
C19 C10 C65 115.0(4) .
C5 C10 C18 105.8(4) .
C19 C10 C18 100.2(4) .
C65 C10 C18 113.8(4) .
C12 C11 C21 119.4(5) .
C12 C11 C6 124.1(5) .
C21 C11 C6 110.0(4) .
C11 C12 C22 118.9(5) .
C11 C12 C7 124.8(4) .
C22 C12 C7 110.3(4) .
C14 C13 C23 119.6(5) .
C14 C13 C7 124.7(4) .
C23 C13 C7 109.1(4) .
C13 C14 C24 119.5(5) .
C13 C14 C8 124.8(4) .
C24 C14 C8 109.6(4) .
C16 C15 C25 118.8(5) .
C16 C15 C8 125.5(4) .
C25 C15 C8 109.3(4) .
C15 C16 C26 119.8(5) .
C15 C16 C9 124.0(4) .
C26 C16 C9 109.7(4) .
C18 C17 C27 120.2(5) .
C18 C17 C9 124.4(4) .
C27 C17 C9 109.0(4) .
C17 C18 C28 118.7(4) .
C17 C18 C10 124.6(4) .
C28 C18 C10 110.0(4) .
C20 C19 C29 118.6(5) .
C20 C19 C10 125.0(4) .
C29 C19 C10 110.1(4) .
C19 C20 C30 120.1(4) .
C19 C20 C6 124.1(4) .
C30 C20 C6 109.2(4) .
C31 C21 C11 120.9(5) .
C31 C21 C30 120.4(5) .
C11 C21 C30 108.7(4) .
C32 C22 C12 121.8(5) .
C32 C22 C23 120.1(5) .
C12 C22 C23 107.9(5) .
C33 C23 C13 121.6(5) .
C33 C23 C22 119.7(5) .
C13 C23 C22 109.2(4) .
C34 C24 C14 120.8(5) .
C34 C24 C25 120.8(5) .
C14 C24 C25 107.9(5) .
C35 C25 C15 121.9(5) .
C35 C25 C24 118.9(5) .
C15 C25 C24 109.4(4) .
C36 C26 C16 121.9(5) .
C36 C26 C27 119.7(5) .
C16 C26 C27 108.5(4) .
C37 C27 C17 121.6(5) .
C37 C27 C26 119.7(5) .
C17 C27 C26 109.4(4) .
C38 C28 C18 121.6(5) .
C38 C28 C29 120.5(5) .
C18 C28 C29 108.4(4) .
C39 C29 C19 121.8(5) .
C39 C29 C28 119.7(5) .
C19 C29 C28 108.4(4) .
C40 C30 C20 121.3(5) .
C40 C30 C21 120.3(5) .
C20 C30 C21 108.7(4) .
C32 C31 C21 119.5(5) .
C32 C31 C41 109.1(5) .
C21 C31 C41 118.4(5) .
C22 C32 C31 119.4(5) .
C22 C32 C42 120.1(5) .
C31 C32 C42 108.5(5) .
C23 C33 C34 118.6(5) .
C23 C33 C43 120.1(5) .
C34 C33 C43 108.6(5) .
C24 C34 C33 119.6(5) .
C24 C34 C44 119.3(5) .
C33 C34 C44 108.5(5) .
C25 C35 C36 118.9(5) .
C25 C35 C45 120.5(5) .
C36 C35 C45 108.1(5) .
C26 C36 C35 118.6(5) .
C26 C36 C46 120.5(5) .
C35 C36 C46 108.5(5) .
C27 C37 C38 117.7(5) .
C27 C37 C47 120.6(5) .
C38 C37 C47 108.8(5) .
C28 C38 C37 120.0(5) .
C28 C38 C48 120.3(5) .
C37 C38 C48 107.7(4) .
C29 C39 C40 118.5(5) .
C29 C39 C49 119.6(5) .
C40 C39 C49 108.0(5) .
C30 C40 C39 119.5(5) .
C30 C40 C50 119.8(5) .
C39 C40 C50 108.2(4) .
C50 C41 C51 120.3(5) .
C50 C41 C31 120.6(5) .
C51 C41 C31 107.0(5) .
C43 C42 C51 119.9(5) .
C43 C42 C32 119.8(5) .
C51 C42 C32 107.6(5) .
C42 C43 C52 119.8(5) .
C42 C43 C33 120.1(5) .
C52 C43 C33 107.9(5) .
C45 C44 C34 120.9(6) .
C45 C44 C52 119.5(5) .
C34 C44 C52 107.1(5) .
C44 C45 C53 120.0(6) .
C44 C45 C35 119.6(5) .
C53 C45 C35 108.1(5) .
C47 C46 C36 119.8(5) .
C47 C46 C53 119.8(5) .
C36 C46 C53 107.9(5) .
C46 C47 C37 119.7(5) .
C46 C47 C54 119.9(5) .
C37 C47 C54 107.9(5) .
C49 C48 C54 119.4(5) .
C49 C48 C38 119.1(5) .
C54 C48 C38 108.0(5) .
C48 C49 C55 120.2(5) .
C48 C49 C39 120.8(5) .
C55 C49 C39 108.1(5) .
C41 C50 C40 120.4(5) .
C41 C50 C55 120.5(5) .
C40 C50 C55 107.9(4) .
C56 C51 C42 119.9(5) .
C56 C51 C41 119.7(5) .
C42 C51 C41 107.8(5) .
C57 C52 C43 120.5(5) .
C57 C52 C44 119.8(5) .
C43 C52 C44 107.8(5) .
C58 C53 C45 120.9(5) .
C58 C53 C46 120.1(5) .
C45 C53 C46 107.3(5) .
C59 C54 C48 120.9(5) .
C59 C54 C47 119.5(5) .
C48 C54 C47 107.6(5) .
C60 C55 C49 120.2(5) .
C60 C55 C50 119.6(5) .
C49 C55 C50 107.8(5) .
C51 C56 C57 120.3(5) .
C51 C56 C60 119.5(5) .
C57 C56 C60 108.0(5) .
C52 C57 C58 120.2(6) .
C52 C57 C56 119.6(5) .
C58 C57 C56 108.1(5) .
C53 C58 C57 119.7(5) .
C53 C58 C59 119.6(5) .
C57 C58 C59 108.9(5) .
C54 C59 C58 121.2(5) .
C54 C59 C60 119.2(5) .
C58 C59 C60 107.6(5) .
C55 C60 C59 120.1(5) .
C55 C60 C56 120.4(5) .
C59 C60 C56 107.5(5) .
O2 C66 S1 124.6(4) .
O2 C66 S2 117.2(4) .
S1 C66 S2 118.1(3) .
O2 C67 C68 107.5(5) .
S3 C69 S3 180.00(12) 2_757

loop_
_geom_bond_atom_site_label_1
_geom_bond_atom_site_label_2
_geom_bond_distance
_geom_bond_site_symmetry_2
Cr N 1.688(5) .
Cr C1 2.222(5) .
Cr C5 2.240(4) .
Cr C2 2.273(5) .
Cr C3 2.284(4) .
Cr C4 2.292(4) .
Cr S1 2.3909(16) .
Cr S2 2.4031(17) .
N O1 1.194(6) .
O2 C66 1.316(7) .
O2 C67 1.465(6) .
S1 C66 1.680(6) .
S2 C66 1.691(5) .
S3 C69 1.5423(17) .
C1 C5 1.424(6) .
C1 C2 1.424(6) .
C1 C6 1.520(6) .
C2 C3 1.427(6) .
C2 C7 1.501(6) .
C3 C4 1.415(6) .
C3 C8 1.519(6) .
C4 C5 1.427(6) .
C4 C9 1.510(6) .
C5 C10 1.516(6) .
C6 C11 1.531(7) .
C6 C61 1.542(6) .
C6 C20 1.547(7) .
C7 C62 1.533(6) .
C7 C12 1.535(7) .
C7 C13 1.551(7) .
C8 C63 1.528(7) .
C8 C15 1.541(6) .
C8 C14 1.547(7) .
C9 C16 1.538(7) .
C9 C64 1.540(7) .
C9 C17 1.541(6) .
C10 C19 1.522(7) .
C10 C65 1.526(6) .
C10 C18 1.547(6) .
C11 C12 1.379(7) .
C11 C21 1.435(7) .
C12 C22 1.433(7) .
C13 C14 1.367(7) .
C13 C23 1.432(7) .
C14 C24 1.443(7) .
C15 C16 1.375(7) .
C15 C25 1.436(7) .
C16 C26 1.429(7) .
C17 C18 1.374(7) .
C17 C27 1.428(7) .
C18 C28 1.431(7) .
C19 C20 1.374(7) .
C19 C29 1.443(7) .
C20 C30 1.442(7) .
C21 C31 1.408(7) .
C21 C30 1.443(7) .
C22 C32 1.392(8) .
C22 C23 1.460(7) .
C23 C33 1.393(7) .
C24 C34 1.393(8) .
C24 C25 1.454(7) .
C25 C35 1.404(8) .
C26 C36 1.400(8) .
C26 C27 1.441(7) .
C27 C37 1.396(7) .
C28 C38 1.380(7) .
C28 C29 1.448(7) .
C29 C39 1.401(7) .
C30 C40 1.384(7) .
C31 C32 1.401(8) .
C31 C41 1.457(8) .
C32 C42 1.452(7) .
C33 C34 1.432(8) .
C33 C43 1.455(8) .
C34 C44 1.458(8) .
C35 C36 1.426(8) .
C35 C45 1.457(8) .
C36 C46 1.448(8) .
C37 C38 1.439(7) .
C37 C47 1.449(8) .
C38 C48 1.466(7) .
C39 C40 1.438(7) .
C39 C49 1.453(7) .
C40 C50 1.445(7) .
C41 C50 1.381(8) .
C41 C51 1.449(8) .
C42 C43 1.397(8) .
C42 C51 1.445(8) .
C43 C52 1.448(8) .
C44 C45 1.379(8) .
C44 C52 1.471(9) .
C45 C53 1.445(8) .
C46 C47 1.388(8) .
C46 C53 1.459(8) .
C47 C54 1.461(8) .
C48 C49 1.384(8) .
C48 C54 1.452(8) .
C49 C55 1.440(7) .
C50 C55 1.454(7) .
C51 C56 1.402(8) .
C52 C57 1.393(8) .
C53 C58 1.389(8) .
C54 C59 1.377(8) .
C55 C60 1.386(7) .
C56 C57 1.440(8) .
C56 C60 1.459(8) .
C57 C58 1.436(8) .
C58 C59 1.441(8) .
C59 C60 1.454(8) .
C67 C68 1.489(8) .
C69 S3 1.5423(17) 2_757
